data_4516365
loop_
_publ_author_name
'Ju, Zemin'
'Yan, Wei'
'Gao, Xiangjing'
'Shi, Zhenzhen'
'Wang, Ting'
'Zheng, Hegen'

_publ_section_title
;
 Syntheses, Characterization, and Luminescence Properties of Four
 Metal--Organic Frameworks Based on a Linear-Shaped Rigid Pyridine Ligand
;
_journal_issue 5
_journal_name_full 'Crystal Growth &amp; Design'
_journal_page_first 2496
_journal_paper_doi 10.1021/acs.cgd.5b00681
_journal_volume 16
_journal_year 2016
_chemical_formula_moiety 'C24 H18 Cd N4 O6 S'
_chemical_formula_sum 'C24 H18 Cd N4 O6 S'
_chemical_formula_weight 602.88
_space_group_IT_number 54
_space_group_name_Hall '-P 2a 2ac'
_space_group_name_H-M_alt 'P c c a'
_symmetry_cell_setting orthorhombic
_symmetry_space_group_name_H-M 'P c c a'
_atom_sites_solution_hydrogens geom
_atom_sites_solution_primary direct
_atom_sites_solution_secondary difmap
_audit_creation_method SHELXL-97
_cell_angle_alpha 90.00
_cell_angle_beta 90.00
_cell_angle_gamma 90.00
_cell_formula_units_Z 8
_cell_length_a 16.085
_cell_length_b 16.0849(13)
_cell_length_c 20.2460(17)
_cell_measurement_reflns_used 9869
_cell_measurement_temperature 293(2)
_cell_measurement_theta_max 28.19
_cell_measurement_theta_min 2.38
_cell_volume 5238.2(6)
_computing_cell_refinement 'Bruker SMART'
_computing_data_collection 'Bruker SMART'
_computing_data_reduction 'Bruker SAINT'
_computing_molecular_graphics 'Bruker SHELXTL'
_computing_publication_material 'Bruker SHELXTL'
_computing_structure_refinement 'SHELXL-97 (Sheldrick, 1997)'
_computing_structure_solution 'SHELXS-97 (Sheldrick, 1990)'
_diffrn_ambient_temperature 293(2)
_diffrn_measured_fraction_theta_full 0.998
_diffrn_measured_fraction_theta_max 0.998
_diffrn_measurement_device_type 'CCD area detector'
_diffrn_measurement_method 'phi and omega scans'
_diffrn_radiation_monochromator graphite
_diffrn_radiation_source 'fine-focus sealed tube'
_diffrn_radiation_type MoK\a
_diffrn_radiation_wavelength 0.71073
_diffrn_reflns_av_R_equivalents 0.0365
_diffrn_reflns_av_sigmaI/netI 0.0212
_diffrn_reflns_limit_h_max 14
_diffrn_reflns_limit_h_min -21
_diffrn_reflns_limit_k_max 21
_diffrn_reflns_limit_k_min -21
_diffrn_reflns_limit_l_max 26
_diffrn_reflns_limit_l_min -26
_diffrn_reflns_number 47789
_diffrn_reflns_theta_full 28.24
_diffrn_reflns_theta_max 28.24
_diffrn_reflns_theta_min 2.01
_exptl_absorpt_coefficient_mu 0.958
_exptl_absorpt_correction_T_max 0.8169
_exptl_absorpt_correction_T_min 0.7752
_exptl_absorpt_correction_type multi-scan
_exptl_absorpt_process_details sadabs
_exptl_crystal_colour yellow
_exptl_crystal_density_diffrn 1.529
_exptl_crystal_description block
_exptl_crystal_F_000 2416
_exptl_crystal_size_max 0.28
_exptl_crystal_size_mid 0.24
_exptl_crystal_size_min 0.22
_refine_diff_density_max 0.781
_refine_diff_density_min -0.346
_refine_diff_density_rms 0.103
_refine_ls_extinction_method none
_refine_ls_goodness_of_fit_ref 1.140
_refine_ls_hydrogen_treatment mixed
_refine_ls_matrix_type full
_refine_ls_number_parameters 337
_refine_ls_number_reflns 6471
_refine_ls_number_restraints 0
_refine_ls_restrained_S_all 1.140
_refine_ls_R_factor_all 0.0433
_refine_ls_R_factor_gt 0.0345
_refine_ls_shift/su_max 0.092
_refine_ls_shift/su_mean 0.003
_refine_ls_structure_factor_coef Fsqd
_refine_ls_weighting_details 'calc w=1/[\s^2^(Fo^2^)+(0.0453P)^2^+5.9655P] where P=(Fo^2^+2Fc^2^)/3'
_refine_ls_weighting_scheme calc
_refine_ls_wR_factor_gt 0.0961
_refine_ls_wR_factor_ref 0.1019
_reflns_number_gt 5379
_reflns_number_total 6471
_reflns_threshold_expression >2sigma(I)
_cod_data_source_file cg5b00681_si_002.cif
_cod_data_source_block 1
_cod_depositor_comments
;
The following automatic conversions were performed:

data item '_symmetry_cell_setting' value 'Orthorhombic' was changed
to 'orthorhombic' in accordance with the
/home/saulius/struct/COD-crude-data/automatic-downloads/DataCite-retrospective/ACS/depositions/lib/dictionaries/cif_core.dic
dictionary named 'cif_core.dic' version 2.4.2 last updated on
2011-04-26.

Automatic conversion script
Id: cif_fix_values 6909 2019-04-08 15:41:33Z antanas 
;
_cod_original_cell_volume 5238.1(6)
_cod_original_sg_symbol_H-M 'Pcca   '
_cod_database_code 4516365

loop_
_symmetry_equiv_pos_as_xyz
'x, y, z'
'-x+1/2, -y, z'
'x+1/2, -y, -z+1/2'
'-x, y, -z+1/2'
'-x, -y, -z'
'x-1/2, y, -z'
'-x-1/2, y, z-1/2'
'x, -y, z-1/2'

loop_
_atom_site_label
_atom_site_type_symbol
_atom_site_fract_x
_atom_site_fract_y
_atom_site_fract_z
_atom_site_U_iso_or_equiv
_atom_site_adp_type
_atom_site_occupancy
_atom_site_symmetry_multiplicity
_atom_site_calc_flag
_atom_site_refinement_flags
O1W O 0.9700(5) 0.2324(4) 0.9997(3) 0.223(4) Uani 1 1 d .
H1WD H 0.9293 0.2350 0.9731 0.267 Uiso 1 1 d R
H1WA H 0.9850 0.2814 1.0102 0.334 Uiso 1 1 d R
C1 C -0.14181(18) 0.43217(17) 0.29320(16) 0.0340(6) Uani 1 1 d .
H1 H -0.1866 0.4625 0.2771 0.041 Uiso 1 1 calc R
C2 C -0.14557(18) 0.34658(18) 0.29016(16) 0.0344(6) Uani 1 1 d .
H2 H -0.1920 0.3206 0.2723 0.041 Uiso 1 1 calc R
C3 C -0.08014(18) 0.29966(18) 0.31375(14) 0.0306(6) Uani 1 1 d .
C4 C -0.0124(2) 0.34279(19) 0.34026(17) 0.0393(7) Uani 1 1 d .
H4 H 0.0331 0.3139 0.3570 0.047 Uiso 1 1 calc R
C5 C -0.01365(19) 0.42830(18) 0.34136(16) 0.0370(7) Uani 1 1 d .
H5 H 0.0319 0.4560 0.3591 0.044 Uiso 1 1 calc R
C6 C -0.08115(18) 0.20758(19) 0.31166(15) 0.0340(6) Uani 1 1 d .
C7 C -0.11648(18) 0.16282(17) 0.25758(15) 0.0329(6) Uani 1 1 d .
C8 C -0.11693(18) 0.07368(18) 0.25655(16) 0.0355(6) Uani 1 1 d .
C9 C -0.08256(19) 0.02678(18) 0.30989(17) 0.0366(7) Uani 1 1 d .
C10 C -0.0488(2) 0.07222(19) 0.36039(18) 0.0444(8) Uani 1 1 d .
H10 H -0.0256 0.0440 0.3960 0.053 Uiso 1 1 calc R
C11 C -0.0476(2) 0.16040(18) 0.36083(16) 0.0415(7) Uani 1 1 d .
H11 H -0.0227 0.1873 0.3963 0.050 Uiso 1 1 calc R
C12 C -0.0164(2) -0.10884(18) 0.33763(18) 0.0410(7) Uani 1 1 d .
H12 H 0.0290 -0.0806 0.3553 0.049 Uiso 1 1 calc R
C13 C -0.08313(19) -0.06481(19) 0.31079(17) 0.0378(7) Uani 1 1 d .
C14 C -0.1485(2) -0.11125(19) 0.2863(2) 0.0508(9) Uani 1 1 d .
H14 H -0.1947 -0.0848 0.2684 0.061 Uiso 1 1 calc R
C15 C -0.1451(2) 0.80301(19) 0.2885(2) 0.0483(9) Uani 1 1 d .
H15 H -0.1897 0.7730 0.2715 0.058 Uiso 1 1 calc R
C16 C -0.0183(2) 0.80551(19) 0.33775(17) 0.0396(7) Uani 1 1 d .
H16 H 0.0268 0.7772 0.3556 0.048 Uiso 1 1 calc R
C17 C 0.13055(18) 0.61707(16) 0.32297(13) 0.0276(5) Uani 1 1 d .
C18 C 0.18001(18) 0.61684(17) 0.38638(13) 0.0291(5) Uani 1 1 d .
C19 C 0.2658(2) 0.6217(2) 0.38363(15) 0.0454(8) Uani 1 1 d .
H19 H 0.2924 0.6244 0.3429 0.055 Uiso 1 1 calc R
C20 C 0.3119(2) 0.6228(3) 0.44123(16) 0.0497(9) Uani 1 1 d .
H20 H 0.3695 0.6266 0.4388 0.060 Uiso 1 1 calc R
C21 C 0.27403(19) 0.61817(19) 0.50213(14) 0.0351(6) Uani 1 1 d .
C22 C 0.1887(2) 0.6107(3) 0.50485(16) 0.0494(9) Uani 1 1 d .
H22 H 0.1624 0.6058 0.5455 0.059 Uiso 1 1 calc R
C23 C 0.1416(2) 0.6106(2) 0.44692(15) 0.0437(8) Uani 1 1 d .
H23 H 0.0840 0.6062 0.4493 0.052 Uiso 1 1 calc R
C24 C 0.3256(2) 0.61949(19) 0.56420(15) 0.0354(6) Uani 1 1 d .
Cd1 Cd -0.087080(11) 0.616531(11) 0.320929(9) 0.02275(7) Uani 1 1 d .
N1 N -0.14927(19) 0.04170(17) 0.20052(15) 0.0455(7) Uani 1 1 d .
N2 N -0.14887(18) 0.19663(16) 0.20218(15) 0.0432(6) Uani 1 1 d .
N3 N -0.07698(15) 0.47368(15) 0.31816(12) 0.0300(5) Uani 1 1 d .
N4 N -0.08109(16) 0.76123(16) 0.31380(13) 0.0352(6) Uani 1 1 d .
O1 O 0.05371(15) 0.61850(16) 0.32641(12) 0.0472(6) Uani 1 1 d .
O2 O 0.17034(14) 0.61605(14) 0.26977(10) 0.0390(5) Uani 1 1 d .
O3 O 0.40220(15) 0.6259(2) 0.56024(12) 0.0577(8) Uani 1 1 d .
O4 O 0.29024(17) 0.6141(2) 0.61789(11) 0.0631(8) Uani 1 1 d .
S1 S -0.17566(7) 0.12013(6) 0.15550(5) 0.0531(2) Uani 1 1 d .
O2W O 0.6385(11) 0.8380(12) 0.5342(8) 0.137(6) Uani 0.30 1 d P
H2WA H 0.6849 0.8128 0.5339 0.206 Uiso 0.30 1 d PR
H2WC H 0.6373 0.8723 0.5661 0.206 Uiso 0.30 1 d PR
O3W O 0.405(3) 0.946(3) 0.4998(16) 0.374 Uani 0.30 1 d P
H3WD H 0.4043 0.8948 0.5100 0.449 Uiso 0.30 1 d PR
H3WA H 0.4549 0.9620 0.4948 0.562 Uiso 0.30 1 d PR
O4W O 0.742(2) 0.857(2) 0.4678(15) 0.42(3) Uani 0.40 1 d P
H4WA H 0.7878 0.8306 0.4733 0.625 Uiso 0.40 1 d PR
H4WB H 0.7385 0.8723 0.4278 0.625 Uiso 0.40 1 d PR

loop_
_atom_site_aniso_label
_atom_site_aniso_U_11
_atom_site_aniso_U_22
_atom_site_aniso_U_33
_atom_site_aniso_U_23
_atom_site_aniso_U_13
_atom_site_aniso_U_12
O1W 0.339(10) 0.236(7) 0.092(3) 0.007(4) -0.027(5) 0.166(7)
C1 0.0265(14) 0.0268(14) 0.0486(17) -0.0008(12) -0.0008(12) 0.0029(11)
C2 0.0262(13) 0.0282(13) 0.0489(17) -0.0016(13) -0.0008(12) -0.0022(12)
C3 0.0329(15) 0.0229(13) 0.0359(15) -0.0002(11) 0.0008(11) 0.0010(11)
C4 0.0383(17) 0.0285(14) 0.0510(18) 0.0003(13) -0.0139(14) 0.0036(13)
C5 0.0372(16) 0.0272(14) 0.0468(17) -0.0008(12) -0.0142(13) -0.0007(12)
C6 0.0326(15) 0.0283(14) 0.0410(16) -0.0012(12) 0.0013(12) 0.0004(11)
C7 0.0306(14) 0.0235(13) 0.0446(16) 0.0005(12) -0.0021(12) 0.0009(11)
C8 0.0303(14) 0.0276(13) 0.0485(17) -0.0034(13) -0.0012(13) -0.0013(11)
C9 0.0398(17) 0.0201(12) 0.0500(18) 0.0009(12) 0.0018(14) -0.0002(11)
C10 0.055(2) 0.0269(14) 0.0514(19) 0.0034(13) -0.0048(16) 0.0020(14)
C11 0.055(2) 0.0265(14) 0.0432(17) -0.0006(13) -0.0082(15) -0.0007(14)
C12 0.0462(19) 0.0256(14) 0.0511(18) -0.0003(13) -0.0107(15) -0.0048(13)
C13 0.0391(17) 0.0231(13) 0.0512(18) 0.0001(12) 0.0018(14) -0.0001(12)
C14 0.0373(17) 0.0271(15) 0.088(3) 0.0029(16) -0.0104(18) 0.0000(13)
C15 0.0352(17) 0.0281(15) 0.082(3) 0.0028(16) -0.0112(17) -0.0034(13)
C16 0.0449(18) 0.0270(14) 0.0468(17) 0.0015(13) -0.0086(14) 0.0017(13)
C17 0.0282(14) 0.0234(12) 0.0311(13) 0.0015(11) -0.0076(10) -0.0011(10)
C18 0.0286(13) 0.0334(13) 0.0252(12) 0.0002(11) -0.0034(10) -0.0005(11)
C19 0.0291(15) 0.084(3) 0.0232(13) 0.0015(15) -0.0005(11) -0.0015(16)
C20 0.0260(14) 0.095(3) 0.0281(15) 0.0004(16) -0.0018(12) -0.0026(17)
C21 0.0349(16) 0.0463(16) 0.0242(13) 0.0008(12) -0.0048(11) 0.0017(13)
C22 0.0379(17) 0.084(3) 0.0263(14) 0.0043(15) 0.0021(13) -0.0075(18)
C23 0.0263(14) 0.076(2) 0.0294(14) -0.0003(15) 0.0006(12) -0.0048(15)
C24 0.0380(16) 0.0401(15) 0.0282(13) 0.0007(12) -0.0070(12) 0.0016(13)
Cd1 0.02436(11) 0.02164(11) 0.02224(11) -0.00032(7) -0.00028(6) 0.00041(7)
N1 0.0468(16) 0.0353(14) 0.0545(17) -0.0065(12) -0.0114(14) -0.0014(12)
N2 0.0465(16) 0.0336(13) 0.0493(15) -0.0003(12) -0.0116(13) -0.0004(12)
N3 0.0305(12) 0.0239(11) 0.0357(13) -0.0006(9) -0.0019(10) 0.0007(9)
N4 0.0366(14) 0.0230(11) 0.0460(15) 0.0013(10) 0.0007(11) -0.0004(10)
O1 0.0250(11) 0.0629(16) 0.0537(15) 0.0009(11) -0.0093(10) -0.0015(10)
O2 0.0354(11) 0.0570(14) 0.0247(10) -0.0012(9) -0.0046(8) -0.0014(10)
O3 0.0376(13) 0.104(2) 0.0310(12) 0.0031(12) -0.0094(10) -0.0056(13)
O4 0.0436(14) 0.121(3) 0.0246(11) 0.0019(13) -0.0037(10) -0.0046(15)
S1 0.0637(6) 0.0414(5) 0.0541(5) -0.0053(4) -0.0214(5) 0.0002(4)
O2W 0.138(14) 0.175(16) 0.098(11) -0.017(11) -0.017(10) -0.045(13)
O3W 0.496 0.427 0.200 -0.174 -0.124 0.266
O4W 0.41(4) 0.53(5) 0.31(3) 0.30(3) -0.23(3) -0.25(4)

loop_
_atom_type_symbol
_atom_type_description
_atom_type_scat_dispersion_real
_atom_type_scat_dispersion_imag
_atom_type_scat_source
C C 0.0033 0.0016 'International Tables Vol C Tables 4.2.6.8 and 6.1.1.4'
H H 0.0000 0.0000 'International Tables Vol C Tables 4.2.6.8 and 6.1.1.4'
Cd Cd -0.8075 1.2024 'International Tables Vol C Tables 4.2.6.8 and 6.1.1.4'
N N 0.0061 0.0033 'International Tables Vol C Tables 4.2.6.8 and 6.1.1.4'
O O 0.0106 0.0060 'International Tables Vol C Tables 4.2.6.8 and 6.1.1.4'
S S 0.1246 0.1234 'International Tables Vol C Tables 4.2.6.8 and 6.1.1.4'

loop_
_geom_angle_atom_site_label_1
_geom_angle_atom_site_label_2
_geom_angle_atom_site_label_3
_geom_angle
_geom_angle_site_symmetry_1
_geom_angle_site_symmetry_3
H1WD O1W H1WA 109.5 . .
N3 C1 C2 123.3(3) . .
N3 C1 H1 118.3 . .
C2 C1 H1 118.3 . .
C1 C2 C3 119.8(3) . .
C1 C2 H2 120.1 . .
C3 C2 H2 120.1 . .
C2 C3 C4 117.1(3) . .
C2 C3 C6 121.9(3) . .
C4 C3 C6 121.0(3) . .
C5 C4 C3 119.4(3) . .
C5 C4 H4 120.3 . .
C3 C4 H4 120.3 . .
N3 C5 C4 123.4(3) . .
N3 C5 H5 118.3 . .
C4 C5 H5 118.3 . .
C11 C6 C7 115.9(3) . .
C11 C6 C3 122.1(3) . .
C7 C6 C3 122.0(3) . .
N2 C7 C6 125.9(3) . .
N2 C7 C8 112.9(3) . .
C6 C7 C8 121.1(3) . .
N1 C8 C9 125.7(3) . .
N1 C8 C7 113.3(3) . .
C9 C8 C7 121.0(3) . .
C10 C9 C8 115.9(3) . .
C10 C9 C13 121.8(3) . .
C8 C9 C13 122.3(3) . .
C9 C10 C11 122.9(3) . .
C9 C10 H10 118.5 . .
C11 C10 H10 118.5 . .
C6 C11 C10 123.1(3) . .
C6 C11 H11 118.4 . .
C10 C11 H11 118.4 . .
C16 C12 C13 119.4(3) 1_545 .
C16 C12 H12 120.3 1_545 .
C13 C12 H12 120.3 . .
C14 C13 C12 116.8(3) . .
C14 C13 C9 122.7(3) . .
C12 C13 C9 120.5(3) . .
C13 C14 C15 119.9(3) . 1_545
C13 C14 H14 120.0 . .
C15 C14 H14 120.0 1_545 .
N4 C15 C14 123.1(3) . 1_565
N4 C15 H15 118.4 . .
C14 C15 H15 118.4 1_565 .
N4 C16 C12 123.6(3) . 1_565
N4 C16 H16 118.2 . .
C12 C16 H16 118.2 1_565 .
O1 C17 O2 124.0(3) . .
O1 C17 C18 118.6(3) . .
O2 C17 C18 117.5(3) . .
C23 C18 C19 119.2(3) . .
C23 C18 C17 121.4(3) . .
C19 C18 C17 119.4(3) . .
C18 C19 C20 120.2(3) . .
C18 C19 H19 119.9 . .
C20 C19 H19 119.9 . .
C21 C20 C19 121.1(3) . .
C21 C20 H20 119.4 . .
C19 C20 H20 119.4 . .
C20 C21 C22 118.7(3) . .
C20 C21 C24 120.2(3) . .
C22 C21 C24 121.1(3) . .
C21 C22 C23 120.5(3) . .
C21 C22 H22 119.8 . .
C23 C22 H22 119.8 . .
C18 C23 C22 120.3(3) . .
C18 C23 H23 119.9 . .
C22 C23 H23 119.9 . .
O4 C24 O3 121.5(3) . .
O4 C24 C21 118.8(3) . .
O3 C24 C21 119.7(3) . .
O4 C24 Cd1 58.75(17) . 6_656
O3 C24 Cd1 62.80(17) . 6_656
C21 C24 Cd1 177.1(2) . 6_656
O1 Cd1 O2 128.91(8) . 4
O1 Cd1 N3 86.83(9) . .
O2 Cd1 N3 91.06(8) 4 .
O1 Cd1 O4 145.08(9) . 6_556
O2 Cd1 O4 86.01(8) 4 6_556
N3 Cd1 O4 93.20(10) . 6_556
O1 Cd1 N4 87.01(9) . .
O2 Cd1 N4 88.72(9) 4 .
N3 Cd1 N4 171.91(9) . .
O4 Cd1 N4 94.86(10) 6_556 .
O1 Cd1 O3 91.24(8) . 6_556
O2 Cd1 O3 139.68(8) 4 6_556
N3 Cd1 O3 95.26(10) . 6_556
O4 Cd1 O3 53.95(8) 6_556 6_556
N4 Cd1 O3 90.11(10) . 6_556
O1 Cd1 C24 118.30(9) . 6_556
O2 Cd1 C24 112.76(9) 4 6_556
N3 Cd1 C24 94.28(9) . 6_556
O4 Cd1 C24 26.82(9) 6_556 6_556
N4 Cd1 C24 93.26(9) . 6_556
O3 Cd1 C24 27.13(9) 6_556 6_556
C8 N1 S1 106.2(2) . .
C7 N2 S1 106.4(2) . .
C1 N3 C5 117.0(2) . .
C1 N3 Cd1 116.88(18) . .
C5 N3 Cd1 126.09(19) . .
C16 N4 C15 117.3(3) . .
C16 N4 Cd1 122.9(2) . .
C15 N4 Cd1 119.7(2) . .
C17 O1 Cd1 173.7(2) . .
C17 O2 Cd1 113.17(18) . 4
C24 O3 Cd1 90.07(19) . 6_656
C24 O4 Cd1 94.4(2) . 6_656
N2 S1 N1 101.27(15) . .
H2WA O2W H2WC 109.5 . .
H3WD O3W H3WA 109.5 . .
H4WA O4W H4WB 109.5 . .

loop_
_geom_bond_atom_site_label_1
_geom_bond_atom_site_label_2
_geom_bond_distance
_geom_bond_site_symmetry_2
O1W H1WD 0.8499 .
O1W H1WA 0.8500 .
C1 N3 1.337(4) .
C1 C2 1.379(4) .
C1 H1 0.9300 .
C2 C3 1.380(4) .
C2 H2 0.9300 .
C3 C4 1.399(4) .
C3 C6 1.482(4) .
C4 C5 1.376(4) .
C4 H4 0.9300 .
C5 N3 1.338(4) .
C5 H5 0.9300 .
C6 C11 1.363(4) .
C6 C7 1.428(4) .
C7 N2 1.351(4) .
C7 C8 1.434(4) .
C8 N1 1.350(4) .
C8 C9 1.429(4) .
C9 C10 1.369(5) .
C9 C13 1.473(4) .
C10 C11 1.419(4) .
C10 H10 0.9300 .
C11 H11 0.9300 .
C12 C16 1.378(4) 1_545
C12 C13 1.397(4) .
C12 H12 0.9300 .
C13 C14 1.381(5) .
C14 C15 1.381(4) 1_545
C14 H14 0.9300 .
C15 N4 1.332(4) .
C15 C14 1.381(4) 1_565
C15 H15 0.9300 .
C16 N4 1.328(4) .
C16 C12 1.378(4) 1_565
C16 H16 0.9300 .
C17 O1 1.238(4) .
C17 O2 1.253(3) .
C17 C18 1.510(4) .
C18 C23 1.376(4) .
C18 C19 1.383(4) .
C19 C20 1.382(4) .
C19 H19 0.9300 .
C20 C21 1.377(4) .
C20 H20 0.9300 .
C21 C22 1.378(5) .
C21 C24 1.506(4) .
C22 C23 1.397(4) .
C22 H22 0.9300 .
C23 H23 0.9300 .
C24 O4 1.230(4) .
C24 O3 1.239(4) .
C24 Cd1 2.717(3) 6_656
Cd1 O1 2.268(2) .
Cd1 O2 2.273(2) 4
Cd1 N3 2.304(2) .
Cd1 O4 2.330(3) 6_556
Cd1 N4 2.334(3) .
Cd1 O3 2.417(3) 6_556
Cd1 C24 2.717(3) 6_556
N1 S1 1.613(3) .
N2 S1 1.610(3) .
O2 Cd1 2.273(2) 4
O3 Cd1 2.417(3) 6_656
O4 Cd1 2.330(3) 6_656
O2W H2WA 0.8501 .
O2W H2WC 0.8500 .
O3W H3WD 0.8500 .
O3W H3WA 0.8500 .
O4W H4WA 0.8498 .
O4W H4WB 0.8501 .

loop_
_geom_torsion_atom_site_label_1
_geom_torsion_atom_site_label_2
_geom_torsion_atom_site_label_3
_geom_torsion_atom_site_label_4
_geom_torsion
_geom_torsion_site_symmetry_1
_geom_torsion_site_symmetry_4
N3 C1 C2 C3 0.1(5) . .
C1 C2 C3 C4 0.3(4) . .
C1 C2 C3 C6 180.0(3) . .
C2 C3 C4 C5 -0.3(5) . .
C6 C3 C4 C5 180.0(3) . .
C3 C4 C5 N3 0.0(5) . .
C2 C3 C6 C11 -143.5(3) . .
C4 C3 C6 C11 36.1(5) . .
C2 C3 C6 C7 37.3(4) . .
C4 C3 C6 C7 -143.1(3) . .
C11 C6 C7 N2 -176.2(3) . .
C3 C6 C7 N2 3.1(5) . .
C11 C6 C7 C8 0.8(4) . .
C3 C6 C7 C8 -179.9(3) . .
N2 C7 C8 N1 0.2(4) . .
C6 C7 C8 N1 -177.2(3) . .
N2 C7 C8 C9 177.8(3) . .
C6 C7 C8 C9 0.5(5) . .
N1 C8 C9 C10 176.4(3) . .
C7 C8 C9 C10 -1.0(5) . .
N1 C8 C9 C13 -3.6(5) . .
C7 C8 C9 C13 179.1(3) . .
C8 C9 C10 C11 0.2(5) . .
C13 C9 C10 C11 -179.9(3) . .
C7 C6 C11 C10 -1.7(5) . .
C3 C6 C11 C10 179.1(3) . .
C9 C10 C11 C6 1.2(6) . .
C16 C12 C13 C14 0.7(5) 1_545 .
C16 C12 C13 C9 -179.9(3) 1_545 .
C10 C9 C13 C14 143.3(4) . .
C8 C9 C13 C14 -36.7(5) . .
C10 C9 C13 C12 -36.0(5) . .
C8 C9 C13 C12 143.9(3) . .
C12 C13 C14 C15 -0.7(6) . 1_545
C9 C13 C14 C15 179.9(4) . 1_545
O1 C17 C18 C23 6.0(4) . .
O2 C17 C18 C23 -174.3(3) . .
O1 C17 C18 C19 -175.0(3) . .
O2 C17 C18 C19 4.8(4) . .
C23 C18 C19 C20 -1.9(5) . .
C17 C18 C19 C20 179.1(3) . .
C18 C19 C20 C21 0.6(6) . .
C19 C20 C21 C22 1.3(6) . .
C19 C20 C21 C24 -179.9(3) . .
C20 C21 C22 C23 -2.0(6) . .
C24 C21 C22 C23 179.2(3) . .
C19 C18 C23 C22 1.2(5) . .
C17 C18 C23 C22 -179.8(3) . .
C21 C22 C23 C18 0.8(6) . .
C20 C21 C24 O4 -179.0(3) . .
C22 C21 C24 O4 -0.2(5) . .
C20 C21 C24 O3 1.0(5) . .
C22 C21 C24 O3 179.8(3) . .
C20 C21 C24 Cd1 -146(4) . 6_656
C22 C21 C24 Cd1 33(5) . 6_656
C9 C8 N1 S1 -177.6(3) . .
C7 C8 N1 S1 -0.1(3) . .
C6 C7 N2 S1 177.0(3) . .
C8 C7 N2 S1 -0.2(3) . .
C2 C1 N3 C5 -0.4(4) . .
C2 C1 N3 Cd1 -178.1(2) . .
C4 C5 N3 C1 0.3(5) . .
C4 C5 N3 Cd1 177.8(2) . .
O1 Cd1 N3 C1 -158.6(2) . .
O2 Cd1 N3 C1 -29.7(2) 4 .
O4 Cd1 N3 C1 56.4(2) 6_556 .
N4 Cd1 N3 C1 -118.1(6) . .
O3 Cd1 N3 C1 110.5(2) 6_556 .
C24 Cd1 N3 C1 83.2(2) 6_556 .
O1 Cd1 N3 C5 24.0(3) . .
O2 Cd1 N3 C5 152.9(3) 4 .
O4 Cd1 N3 C5 -121.0(3) 6_556 .
N4 Cd1 N3 C5 64.5(7) . .
O3 Cd1 N3 C5 -67.0(3) 6_556 .
C24 Cd1 N3 C5 -94.2(3) 6_556 .
C12 C16 N4 C15 0.0(5) 1_565 .
C12 C16 N4 Cd1 -175.7(3) 1_565 .
C14 C15 N4 C16 0.0(6) 1_565 .
C14 C15 N4 Cd1 175.9(3) 1_565 .
O1 Cd1 N4 C16 -25.4(3) . .
O2 Cd1 N4 C16 -154.5(3) 4 .
N3 Cd1 N4 C16 -65.9(7) . .
O4 Cd1 N4 C16 119.6(3) 6_556 .
O3 Cd1 N4 C16 65.8(3) 6_556 .
C24 Cd1 N4 C16 92.8(3) 6_556 .
O1 Cd1 N4 C15 158.9(3) . .
O2 Cd1 N4 C15 29.8(3) 4 .
N3 Cd1 N4 C15 118.4(6) . .
O4 Cd1 N4 C15 -56.1(3) 6_556 .
O3 Cd1 N4 C15 -109.9(3) 6_556 .
C24 Cd1 N4 C15 -82.9(3) 6_556 .
O2 C17 O1 Cd1 17(2) . .
C18 C17 O1 Cd1 -163.3(18) . .
O2 Cd1 O1 C17 -18(2) 4 .
N3 Cd1 O1 C17 71.3(19) . .
O4 Cd1 O1 C17 162.3(19) 6_556 .
N4 Cd1 O1 C17 -103.5(19) . .
O3 Cd1 O1 C17 166.5(19) 6_556 .
C24 Cd1 O1 C17 164.5(19) 6_556 .
O1 C17 O2 Cd1 -0.2(3) . 4
C18 C17 O2 Cd1 179.98(17) . 4
O4 C24 O3 Cd1 1.8(4) . 6_656
C21 C24 O3 Cd1 -178.2(3) . 6_656
O3 C24 O4 Cd1 -1.9(4) . 6_656
C21 C24 O4 Cd1 178.1(2) . 6_656
C7 N2 S1 N1 0.1(3) . .
C8 N1 S1 N2 0.0(3) . .
